data_4329715
loop_
_publ_author_name
'Volodymyr Smetana'
'Gordon J. Miller'
'John D. Corbett'

_publ_section_title
;
 Three Alkali-Metal-Gold-Gallium Systems. Ternary Tunnel Structures and
 Some Problems with Poorly Ordered Cations
;
_journal_name_full 'Inorganic Chemistry'
_journal_page_first 7711
_journal_page_last 7721
_journal_paper_doi 10.1021/ic300740u
_journal_volume 51
_journal_year 2012
_chemical_formula_sum 'Au41.18 Ga30.32 Na13'
_chemical_formula_weight 10523.86
_chemical_name_systematic
;
 ?
;
_space_group_IT_number 191
_symmetry_cell_setting hexagonal
_symmetry_space_group_name_Hall '-P 6 2'
_symmetry_space_group_name_H-M 'P 6/m m m'
_atom_sites_solution_primary direct
_atom_sites_solution_secondary difmap
_audit_creation_method SHELXL-97
_cell_angle_alpha 90.00
_cell_angle_beta 90.00
_cell_angle_gamma 120.00
_cell_formula_units_Z 2
_cell_length_a 19.550(3)
_cell_length_b 19.550(3)
_cell_length_c 8.9910(18)
_cell_measurement_reflns_used 4330
_cell_measurement_temperature 293(2)
_cell_measurement_theta_max 19.49
_cell_measurement_theta_min 1.2
_cell_volume 2976.0(9)
_computing_structure_refinement 'SHELXL-97 (Sheldrick, 1997)'
_diffrn_ambient_temperature 293(2)
_diffrn_measured_fraction_theta_full 0.977
_diffrn_measured_fraction_theta_max 0.977
_diffrn_measurement_device_type 'STOE IPDS II'
_diffrn_measurement_method 'w scan'
_diffrn_radiation_monochromator graphite
_diffrn_radiation_source 'fine-focus sealed tube'
_diffrn_radiation_type MoK\a
_diffrn_radiation_wavelength 0.71073
_diffrn_reflns_av_R_equivalents 0.1135
_diffrn_reflns_av_sigmaI/netI 0.0741
_diffrn_reflns_limit_h_max 18
_diffrn_reflns_limit_h_min -17
_diffrn_reflns_limit_k_max 18
_diffrn_reflns_limit_k_min -15
_diffrn_reflns_limit_l_max 8
_diffrn_reflns_limit_l_min -8
_diffrn_reflns_number 4330
_diffrn_reflns_theta_full 19.49
_diffrn_reflns_theta_max 19.49
_diffrn_reflns_theta_min 1.20
_exptl_absorpt_coefficient_mu 114.563
_exptl_absorpt_correction_T_max 0.021
_exptl_absorpt_correction_T_min 0.005
_exptl_absorpt_correction_type numerical
_exptl_crystal_colour silver
_exptl_crystal_density_diffrn 11.744
_exptl_crystal_description 'irregular fragment'
_exptl_crystal_F_000 8672
_exptl_crystal_size_max 0.1
_exptl_crystal_size_mid 0.09
_exptl_crystal_size_min 0.07
_refine_diff_density_max 4.086
_refine_diff_density_min -3.434
_refine_diff_density_rms 0.648
_refine_ls_extinction_method none
_refine_ls_goodness_of_fit_ref 1.365
_refine_ls_matrix_type full
_refine_ls_number_parameters 83
_refine_ls_number_reflns 551
_refine_ls_number_restraints 0
_refine_ls_restrained_S_all 1.365
_refine_ls_R_factor_all 0.1020
_refine_ls_R_factor_gt 0.0818
_refine_ls_shift/su_max 0.000
_refine_ls_shift/su_mean 0.000
_refine_ls_structure_factor_coef Fsqd
_refine_ls_weighting_details 'calc w=1/[\s^2^(Fo^2^)+(0.0195P)^2^+925.7843P] where P=(Fo^2^+2Fc^2^)/3'
_refine_ls_weighting_scheme calc
_refine_ls_wR_factor_gt 0.1274
_refine_ls_wR_factor_ref 0.1332
_reflns_number_gt 468
_reflns_number_total 551
_reflns_threshold_expression >2sigma(I)
_cod_data_source_file ic300740u_si_002_6.cif
_cod_data_source_block Na13Au41.2Ga30.3
_cod_original_cell_volume 2976.0(8)
_cod_database_code 4329715

loop_
_symmetry_equiv_pos_as_xyz
'x, y, z'
'-y, x-y, z'
'-x+y, -x, z'
'-x, -y, z'
'y, -x+y, z'
'x-y, x, z'
'y, x, -z'
'x-y, -y, -z'
'-x, -x+y, -z'
'-y, -x, -z'
'-x+y, y, -z'
'x, x-y, -z'
'-x, -y, -z'
'y, -x+y, -z'
'x-y, x, -z'
'x, y, -z'
'-y, x-y, -z'
'-x+y, -x, -z'
'-y, -x, z'
'-x+y, y, z'
'x, x-y, z'
'y, x, z'
'x-y, -y, z'
'-x, -x+y, z'

loop_
_atom_site_label
_atom_site_type_symbol
_atom_site_fract_x
_atom_site_fract_y
_atom_site_fract_z
_atom_site_U_iso_or_equiv
_atom_site_adp_type
_atom_site_occupancy
_atom_site_symmetry_multiplicity
_atom_site_calc_flag
_atom_site_refinement_flags
Au1 Au 0.1402(2) 0.8598(2) 0.0000 0.0189(17) Uani 1 4 d S
Au2 Au 0.3333 0.6667 0.5000 0.029(3) Uani 1 12 d S
Au3 Au 0.4172(3) 1.0000 1.0000 0.0197(18) Uani 1 4 d S
Au4 Au 0.2334(3) 0.9146(3) 0.5000 0.0227(14) Uani 1 2 d S
Au5 Au 0.26357(12) 0.73643(12) 0.1583(4) 0.0191(13) Uani 1 2 d S
Au6 Au 0.08994(16) 0.91006(16) 0.2673(5) 0.0296(14) Uani 1 2 d S
Au7 Au 0.3419(2) 0.89643(19) 0.7269(3) 0.0215(10) Uani 1 1 d .
Au8 Au 0.4532(2) 0.9064(4) 0.5000 0.0207(17) Uani 1 4 d S
Au9 Au 0.0000 0.8667(7) 0.0000 0.029(6) Uani 0.35(5) 4 d SP
Ga9 Ga 0.0000 0.8667(7) 0.0000 0.029(6) Uani 0.65(5) 4 d SP
Au10 Au 0.0000 1.0000 0.0000 0.029(6) Uani 0.28(5) 24 d SP
Ga10 Ga 0.0000 1.0000 0.0000 0.029(6) Uani 0.72(5) 24 d SP
Ga1 Ga 0.3840(10) 1.0000 0.5000 0.0207(17) Uani 1 4 d S
Ga2 Ga 0.1781(3) 0.8219(3) -0.2592(12) 0.011(3) Uani 1 2 d S
Ga3 Ga 0.5000 1.0000 1.2372(17) 0.020(5) Uani 1 4 d S
Ga4 Ga 0.3333 0.6667 0.0000 0.020(8) Uani 1 12 d S
Ga5 Ga 0.4137(7) 1.1329(7) 1.0000 0.018(3) Uani 1 2 d S
Ga6 Ga 0.1621(10) 1.0000 0.5000 0.0296(14) Uani 1 4 d S
Ga7 Ga 0.2159(7) 0.6080(4) 0.6849(12) 0.016(3) Uani 1 2 d S
Na1 Na 0.2413(19) 0.7587(19) -0.5000 0.031(17) Uiso 1 4 d S
Na2 Na 0.0000 1.0000 0.316(18) 0.09(5) Uiso 1 12 d S
Na3 Na 0.269(2) 1.0000 0.807(4) 0.032(11) Uiso 1 2 d S
Na4 Na 0.578(3) 1.156(6) 1.0000 0.08(3) Uiso 1 4 d S

loop_
_atom_site_aniso_label
_atom_site_aniso_U_11
_atom_site_aniso_U_22
_atom_site_aniso_U_33
_atom_site_aniso_U_23
_atom_site_aniso_U_13
_atom_site_aniso_U_12
Au1 0.024(3) 0.024(3) 0.013(3) 0.000 0.000 0.015(4)
Au2 0.031(5) 0.031(5) 0.025(7) 0.000 0.000 0.015(3)
Au3 0.019(3) 0.022(5) 0.019(4) 0.000 0.000 0.011(2)
Au4 0.023(3) 0.026(3) 0.018(2) 0.000 0.000 0.011(3)
Au5 0.021(2) 0.021(2) 0.015(2) 0.0011(11) -0.0011(11) 0.011(3)
Au6 0.033(2) 0.033(2) 0.014(2) -0.0027(12) 0.0027(12) 0.010(3)
Au7 0.025(2) 0.023(2) 0.0150(17) 0.0039(14) 0.0031(15) 0.0107(18)
Au8 0.022(3) 0.028(4) 0.014(3) 0.000 0.000 0.014(2)
Au9 0.022(9) 0.030(8) 0.034(8) 0.000 0.000 0.011(4)
Ga9 0.022(9) 0.030(8) 0.034(8) 0.000 0.000 0.011(4)
Au10 0.022(9) 0.030(8) 0.034(8) 0.000 0.000 0.011(4)
Ga10 0.022(9) 0.030(8) 0.034(8) 0.000 0.000 0.011(4)
Ga1 0.022(3) 0.028(4) 0.014(3) 0.000 0.000 0.014(2)
Ga2 0.010(5) 0.010(5) 0.014(6) -0.004(3) 0.004(3) 0.007(6)
Ga3 0.030(9) 0.028(12) 0.011(8) 0.000 0.000 0.014(6)
Ga4 0.016(13) 0.016(13) 0.028(18) 0.000 0.000 0.008(6)
Ga5 0.024(8) 0.015(8) 0.014(7) 0.000 0.000 0.009(7)
Ga6 0.033(2) 0.033(2) 0.014(2) -0.0027(12) 0.0027(12) 0.010(3)
Ga7 0.014(8) 0.018(6) 0.013(7) 0.003(3) 0.005(5) 0.007(4)

loop_
_atom_type_symbol
_atom_type_description
_atom_type_scat_dispersion_real
_atom_type_scat_dispersion_imag
_atom_type_scat_source
Na Na 0.0362 0.0249 'International Tables Vol C Tables 4.2.6.8 and 6.1.1.4'
Ga Ga 0.2307 1.6083 'International Tables Vol C Tables 4.2.6.8 and 6.1.1.4'
Au Au -2.0133 8.8022 'International Tables Vol C Tables 4.2.6.8 and 6.1.1.4'

loop_
_geom_angle_atom_site_label_1
_geom_angle_atom_site_label_2
_geom_angle_atom_site_label_3
_geom_angle
_geom_angle_site_symmetry_1
_geom_angle_site_symmetry_3
Ga2 Au1 Ga2 122.3(6) . 16
Ga2 Au1 Ga5 66.0(3) . 8_676
Ga2 Au1 Ga5 66.0(3) 16 8_676
Ga2 Au1 Ga5 66.0(3) . 14_456
Ga2 Au1 Ga5 66.0(3) 16 14_456
Ga5 Au1 Ga5 65.3(6) 8_676 14_456
Ga2 Au1 Ga9 115.3(2) . 15_665
Ga2 Au1 Ga9 115.3(2) 16 15_665
Ga5 Au1 Ga9 119.7(3) 8_676 15_665
Ga5 Au1 Ga9 175.0(4) 14_456 15_665
Ga2 Au1 Au9 115.3(2) . 15_665
Ga2 Au1 Au9 115.3(2) 16 15_665
Ga5 Au1 Au9 119.7(3) 8_676 15_665
Ga5 Au1 Au9 175.0(4) 14_456 15_665
Ga9 Au1 Au9 0.0(4) 15_665 15_665
Ga2 Au1 Au9 115.3(2) . .
Ga2 Au1 Au9 115.3(2) 16 .
Ga5 Au1 Au9 175.0(4) 8_676 .
Ga5 Au1 Au9 119.7(3) 14_456 .
Ga9 Au1 Au9 55.2(5) 15_665 .
Au9 Au1 Au9 55.2(5) 15_665 .
Ga2 Au1 Au6 64.2(3) . 16
Ga2 Au1 Au6 173.6(4) 16 16
Ga5 Au1 Au6 119.12(13) 8_676 16
Ga5 Au1 Au6 119.12(13) 14_456 16
Ga9 Au1 Au6 59.19(16) 15_665 16
Au9 Au1 Au6 59.19(16) 15_665 16
Au9 Au1 Au6 59.19(16) . 16
Ga2 Au1 Au6 173.6(4) . .
Ga2 Au1 Au6 64.2(3) 16 .
Ga5 Au1 Au6 119.12(13) 8_676 .
Ga5 Au1 Au6 119.12(13) 14_456 .
Ga9 Au1 Au6 59.19(16) 15_665 .
Au9 Au1 Au6 59.19(16) 15_665 .
Au9 Au1 Au6 59.19(16) . .
Au6 Au1 Au6 109.4(3) 16 .
Ga2 Au1 Na3 63.2(6) . 5_454
Ga2 Au1 Na3 120.7(8) 16 5_454
Ga5 Au1 Na3 120.1(7) 8_676 5_454
Ga5 Au1 Na3 66.6(8) 14_456 5_454
Ga9 Au1 Na3 109.4(8) 15_665 5_454
Au9 Au1 Na3 109.4(8) 15_665 5_454
Au9 Au1 Na3 63.8(7) . 5_454
Au6 Au1 Na3 61.1(8) 16 5_454
Au6 Au1 Na3 114.3(6) . 5_454
Ga2 Au1 Na3 120.7(8) . 16_556
Ga2 Au1 Na3 63.2(6) 16 16_556
Ga5 Au1 Na3 66.6(8) 8_676 16_556
Ga5 Au1 Na3 120.1(7) 14_456 16_556
Ga9 Au1 Na3 63.8(7) 15_665 16_556
Au9 Au1 Na3 63.8(7) 15_665 16_556
Au9 Au1 Na3 109.4(8) . 16_556
Au6 Au1 Na3 114.3(6) 16 16_556
Au6 Au1 Na3 61.1(8) . 16_556
Na3 Au1 Na3 172.9(14) 5_454 16_556
Ga7 Au2 Ga7 134.89(18) 16_556 3_565
Ga7 Au2 Ga7 83.3(4) 16_556 18_566
Ga7 Au2 Ga7 79.8(5) 3_565 18_566
Ga7 Au2 Ga7 79.8(5) 16_556 .
Ga7 Au2 Ga7 83.3(4) 3_565 .
Ga7 Au2 Ga7 134.89(18) 18_566 .
Ga7 Au2 Ga7 134.89(18) 16_556 2_665
Ga7 Au2 Ga7 83.3(4) 3_565 2_665
Ga7 Au2 Ga7 134.89(18) 18_566 2_665
Ga7 Au2 Ga7 83.3(4) . 2_665
Ga7 Au2 Ga7 83.3(4) 16_556 17_666
Ga7 Au2 Ga7 134.89(18) 3_565 17_666
Ga7 Au2 Ga7 83.3(4) 18_566 17_666
Ga7 Au2 Ga7 134.89(18) . 17_666
Ga7 Au2 Ga7 79.8(5) 2_665 17_666
Ga7 Au2 Na1 67.45(9) 16_556 1_556
Ga7 Au2 Na1 67.45(9) 3_565 1_556
Ga7 Au2 Na1 67.45(9) 18_566 1_556
Ga7 Au2 Na1 67.45(9) . 1_556
Ga7 Au2 Na1 140.1(3) 2_665 1_556
Ga7 Au2 Na1 140.1(3) 17_666 1_556
Ga7 Au2 Na1 140.1(3) 16_556 3_566
Ga7 Au2 Na1 67.45(9) 3_565 3_566
Ga7 Au2 Na1 67.45(9) 18_566 3_566
Ga7 Au2 Na1 140.1(3) . 3_566
Ga7 Au2 Na1 67.45(9) 2_665 3_566
Ga7 Au2 Na1 67.45(9) 17_666 3_566
Na1 Au2 Na1 120.000(5) 1_556 3_566
Ga7 Au2 Na1 67.45(9) 16_556 2_666
Ga7 Au2 Na1 140.1(3) 3_565 2_666
Ga7 Au2 Na1 140.1(3) 18_566 2_666
Ga7 Au2 Na1 67.45(9) . 2_666
Ga7 Au2 Na1 67.45(9) 2_665 2_666
Ga7 Au2 Na1 67.45(9) 17_666 2_666
Na1 Au2 Na1 120.000(3) 1_556 2_666
Na1 Au2 Na1 120.000(2) 3_566 2_666
Ga5 Au3 Ga5 117.4(6) 8_677 .
Ga5 Au3 Ga3 108.30(17) 8_677 .
Ga5 Au3 Ga3 108.30(17) . .
Ga5 Au3 Ga3 108.30(17) 8_677 13_677
Ga5 Au3 Ga3 108.30(17) . 13_677
Ga3 Au3 Ga3 105.6(5) . 13_677
Ga5 Au3 Au7 55.30(9) 8_677 .
Ga5 Au3 Au7 114.4(2) . .
Ga3 Au3 Au7 137.06(19) . .
Ga3 Au3 Au7 56.66(16) 13_677 .
Ga5 Au3 Au7 114.4(2) 8_677 8_677
Ga5 Au3 Au7 55.30(9) . 8_677
Ga3 Au3 Au7 56.66(16) . 8_677
Ga3 Au3 Au7 137.1(2) 13_677 8_677
Au7 Au3 Au7 162.6(3) . 8_677
Ga5 Au3 Au7 55.30(9) 8_677 16_557
Ga5 Au3 Au7 114.4(2) . 16_557
Ga3 Au3 Au7 56.66(16) . 16_557
Ga3 Au3 Au7 137.06(19) 13_677 16_557
Au7 Au3 Au7 107.12(13) . 16_557
Au7 Au3 Au7 70.12(12) 8_677 16_557
Ga5 Au3 Au7 114.4(2) 8_677 23_675
Ga5 Au3 Au7 55.30(9) . 23_675
Ga3 Au3 Au7 137.1(2) . 23_675
Ga3 Au3 Au7 56.66(16) 13_677 23_675
Au7 Au3 Au7 70.12(12) . 23_675
Au7 Au3 Au7 107.12(13) 8_677 23_675
Au7 Au3 Au7 162.6(3) 16_557 23_675
Ga5 Au3 Na4 179.8(10) 8_677 .
Ga5 Au3 Na4 62.8(10) . .
Ga3 Au3 Na4 71.6(5) . .
Ga3 Au3 Na4 71.6(5) 13_677 .
Au7 Au3 Na4 124.7(2) . .
Au7 Au3 Na4 65.7(5) 8_677 .
Au7 Au3 Na4 124.7(2) 16_557 .
Au7 Au3 Na4 65.7(5) 23_675 .
Ga5 Au3 Na4 62.8(10) 8_677 13_677
Ga5 Au3 Na4 179.8(11) . 13_677
Ga3 Au3 Na4 71.6(5) . 13_677
Ga3 Au3 Na4 71.6(5) 13_677 13_677
Au7 Au3 Na4 65.7(5) . 13_677
Au7 Au3 Na4 124.7(2) 8_677 13_677
Au7 Au3 Na4 65.7(5) 16_557 13_677
Au7 Au3 Na4 124.7(2) 23_675 13_677
Na4 Au3 Na4 117.0(19) . 13_677
Ga5 Au3 Au3 121.3(3) 8_677 13_677
Ga5 Au3 Au3 121.3(3) . 13_677
Ga3 Au3 Au3 52.8(2) . 13_677
Ga3 Au3 Au3 52.8(2) 13_677 13_677
Au7 Au3 Au3 98.68(14) . 13_677
Au7 Au3 Au3 98.68(14) 8_677 13_677
Au7 Au3 Au3 98.68(14) 16_557 13_677
Au7 Au3 Au3 98.68(14) 23_675 13_677
Na4 Au3 Au3 58.5(10) . 13_677
Na4 Au3 Au3 58.5(10) 13_677 13_677
Ga5 Au3 Na3 63.5(3) 8_677 .
Ga5 Au3 Na3 63.5(3) . .
Ga3 Au3 Na3 158.0(7) . .
Ga3 Au3 Na3 96.4(7) 13_677 .
Au7 Au3 Na3 57.2(5) . .
Au7 Au3 Na3 106.4(6) 8_677 .
Au7 Au3 Na3 106.4(6) 16_557 .
Au7 Au3 Na3 57.2(5) 23_675 .
Na4 Au3 Na3 116.7(8) . .
Na4 Au3 Na3 116.7(8) 13_677 .
Au3 Au3 Na3 149.2(7) 13_677 .
Ga1 Au4 Ga6 112.6(4) . .
Ga1 Au4 Ga2 112.6(2) . 16
Ga6 Au4 Ga2 105.3(3) . 16
Ga1 Au4 Ga2 112.6(2) . 1_556
Ga6 Au4 Ga2 105.3(3) . 1_556
Ga2 Au4 Ga2 107.8(4) 16 1_556
Ga1 Au4 Au4 55.6(3) . 8_676
Ga6 Au4 Au4 57.0(3) . 8_676
Ga2 Au4 Au4 125.86(19) 16 8_676
Ga2 Au4 Au4 125.86(19) 1_556 8_676
Ga1 Au4 Au4 154.4(3) . 19_665
Ga6 Au4 Au4 93.0(3) . 19_665
Ga2 Au4 Au4 57.34(16) 16 19_665
Ga2 Au4 Au4 57.34(16) 1_556 19_665
Au4 Au4 Au4 150.000(1) 8_676 19_665
Ga1 Au4 Au7 56.11(18) . .
Ga6 Au4 Au7 132.73(16) . .
Ga2 Au4 Au7 121.6(3) 16 .
Ga2 Au4 Au7 57.1(2) 1_556 .
Au4 Au4 Au7 95.71(11) 8_676 .
Au4 Au4 Au7 106.61(11) 19_665 .
Ga1 Au4 Au7 56.11(18) . 16_556
Ga6 Au4 Au7 132.73(16) . 16_556
Ga2 Au4 Au7 57.1(2) 16 16_556
Ga2 Au4 Au7 121.6(3) 1_556 16_556
Au4 Au4 Au7 95.71(11) 8_676 16_556
Au4 Au4 Au7 106.61(11) 19_665 16_556
Au7 Au4 Au7 82.67(16) . 16_556
Ga1 Au4 Na3 77.0(7) . .
Ga6 Au4 Na3 73.2(7) . .
Ga2 Au4 Na3 169.6(6) 16 .
Ga2 Au4 Na3 63.5(4) 1_556 .
Au4 Au4 Na3 62.4(3) 8_676 .
Au4 Au4 Na3 112.2(5) 19_665 .
Au7 Au4 Na3 59.7(7) . .
Au7 Au4 Na3 131.6(8) 16_556 .
Ga1 Au4 Na3 77.0(7) . 16_556
Ga6 Au4 Na3 73.2(7) . 16_556
Ga2 Au4 Na3 63.5(4) 16 16_556
Ga2 Au4 Na3 169.6(6) 1_556 16_556
Au4 Au4 Na3 62.4(3) 8_676 16_556
Au4 Au4 Na3 112.2(5) 19_665 16_556
Au7 Au4 Na3 131.6(8) . 16_556
Au7 Au4 Na3 59.7(7) 16_556 16_556
Na3 Au4 Na3 124.5(7) . 16_556
Ga1 Au4 Na1 92.0(6) . 1_556
Ga6 Au4 Na1 155.4(6) . 1_556
Ga2 Au4 Na1 62.6(3) 16 1_556
Ga2 Au4 Na1 62.6(3) 1_556 1_556
Au4 Au4 Na1 147.5(5) 8_676 1_556
Au4 Au4 Na1 62.5(5) 19_665 1_556
Au7 Au4 Na1 61.1(4) . 1_556
Au7 Au4 Na1 61.1(4) 16_556 1_556
Na3 Au4 Na1 114.5(6) . 1_556
Na3 Au4 Na1 114.5(6) 16_556 1_556
Ga7 Au5 Ga7 82.4(5) 16_556 18_566
Ga7 Au5 Ga4 80.2(2) 16_556 .
Ga7 Au5 Ga4 80.2(2) 18_566 .
Ga7 Au5 Ga5 107.1(3) 16_556 14_456
Ga7 Au5 Ga5 167.5(4) 18_566 14_456
Ga4 Au5 Ga5 109.0(2) . 14_456
Ga7 Au5 Ga5 167.5(4) 16_556 8_676
Ga7 Au5 Ga5 107.1(3) 18_566 8_676
Ga4 Au5 Ga5 109.0(2) . 8_676
Ga5 Au5 Ga5 62.3(5) 14_456 8_676
Ga7 Au5 Au5 122.7(2) 16_556 16
Ga7 Au5 Au5 122.7(2) 18_566 16
Ga4 Au5 Au5 58.93(8) . 16
Ga5 Au5 Au5 59.38(16) 14_456 16
Ga5 Au5 Au5 59.38(16) 8_676 16
Ga7 Au5 Au7 126.0(3) 16_556 16_556
Ga7 Au5 Au7 61.9(3) 18_566 16_556
Ga4 Au5 Au7 126.34(9) . 16_556
Ga5 Au5 Au7 105.6(3) 14_456 16_556
Ga5 Au5 Au7 55.77(18) 8_676 16_556
Au5 Au5 Au7 110.86(9) 16 16_556
Ga7 Au5 Au7 61.9(3) 16_556 10_666
Ga7 Au5 Au7 126.0(3) 18_566 10_666
Ga4 Au5 Au7 126.34(9) . 10_666
Ga5 Au5 Au7 55.77(18) 14_456 10_666
Ga5 Au5 Au7 105.6(3) 8_676 10_666
Au5 Au5 Au7 110.86(9) 16 10_666
Au7 Au5 Au7 106.91(18) 16_556 10_666
Ga7 Au5 Ga2 109.8(3) 16_556 16
Ga7 Au5 Ga2 109.8(3) 18_566 16
Ga4 Au5 Ga2 166.3(3) . 16
Ga5 Au5 Ga2 59.8(3) 14_456 16
Ga5 Au5 Ga2 59.8(3) 8_676 16
Au5 Au5 Ga2 107.4(2) 16 16
Au7 Au5 Ga2 55.81(10) 16_556 16
Au7 Au5 Ga2 55.81(11) 10_666 16
Ga7 Au5 Na4 63.1(3) 16_556 14_456
Ga7 Au5 Na4 131.2(11) 18_566 14_456
Ga4 Au5 Na4 61.5(15) . 14_456
Ga5 Au5 Na4 61.4(11) 14_456 14_456
Ga5 Au5 Na4 113.1(3) 8_676 14_456
Au5 Au5 Na4 62.6(6) 16 14_456
Au7 Au5 Na4 166.9(10) 16_556 14_456
Au7 Au5 Na4 67.7(14) 10_666 14_456
Ga2 Au5 Na4 113.8(14) 16 14_456
Ga7 Au5 Na4 131.2(11) 16_556 13_676
Ga7 Au5 Na4 63.1(3) 18_566 13_676
Ga4 Au5 Na4 61.5(15) . 13_676
Ga5 Au5 Na4 113.1(3) 14_456 13_676
Ga5 Au5 Na4 61.4(11) 8_676 13_676
Au5 Au5 Na4 62.6(6) 16 13_676
Au7 Au5 Na4 67.7(14) 16_556 13_676
Au7 Au5 Na4 166.9(10) 10_666 13_676
Ga2 Au5 Na4 113.8(14) 16 13_676
Na4 Au5 Na4 115(3) 14_456 13_676
Ga7 Au5 Na1 66.5(8) 16_556 1_556
Ga7 Au5 Na1 66.5(8) 18_566 1_556
Ga4 Au5 Na1 134.9(11) . 1_556
Ga5 Au5 Na1 109.3(9) 14_456 1_556
Ga5 Au5 Na1 109.3(9) 8_676 1_556
Au5 Au5 Na1 166.2(11) 16 1_556
Au7 Au5 Na1 62.6(5) 16_556 1_556
Au7 Au5 Na1 62.6(5) 10_666 1_556
Ga2 Au5 Na1 58.8(11) 16 1_556
Na4 Au5 Na1 120.9(9) 14_456 1_556
Na4 Au5 Na1 120.9(9) 13_676 1_556
Ga6 Au6 Ga6 73.7(4) . 14_456
Ga6 Au6 Au9 155.8(4) . .
Ga6 Au6 Au9 111.27(10) 14_456 .
Ga6 Au6 Ga9 111.27(10) . 15_665
Ga6 Au6 Ga9 155.8(4) 14_456 15_665
Au9 Au6 Ga9 54.5(3) . 15_665
Ga6 Au6 Au9 111.27(10) . 15_665
Ga6 Au6 Au9 155.8(4) 14_456 15_665
Au9 Au6 Au9 54.5(3) . 15_665
Ga9 Au6 Au9 0.0(5) 15_665 15_665
Ga6 Au6 Au1 135.4(4) . .
Ga6 Au6 Au1 135.4(4) 14_456 .
Au9 Au6 Au1 58.1(2) . .
Ga9 Au6 Au1 58.1(2) 15_665 .
Au9 Au6 Au1 58.1(2) 15_665 .
Ga6 Au6 Ga2 97.7(4) . 16
Ga6 Au6 Ga2 97.7(4) 14_456 16
Au9 Au6 Ga2 104.9(3) . 16
Ga9 Au6 Ga2 104.9(3) 15_665 16
Au9 Au6 Ga2 104.9(3) 15_665 16
Au1 Au6 Ga2 53.3(3) . 16
Ga6 Au6 Au6 54.80(10) . 6_665
Ga6 Au6 Au6 117.5(4) 14_456 6_665
Au9 Au6 Au6 104.9(2) . 6_665
Ga9 Au6 Au6 57.65(6) 15_665 6_665
Au9 Au6 Au6 57.65(6) 15_665 6_665
Au1 Au6 Au6 106.80(6) . 6_665
Ga2 Au6 Au6 119.990(4) 16 6_665
Ga6 Au6 Au6 117.5(4) . 5_455
Ga6 Au6 Au6 54.80(10) 14_456 5_455
Au9 Au6 Au6 57.65(6) . 5_455
Ga9 Au6 Au6 104.9(2) 15_665 5_455
Au9 Au6 Au6 104.9(2) 15_665 5_455
Au1 Au6 Au6 106.80(6) . 5_455
Ga2 Au6 Au6 119.990(5) 16 5_455
Au6 Au6 Au6 120.000(1) 6_665 5_455
Ga6 Au6 Na2 77(2) . .
Ga6 Au6 Na2 77(2) 14_456 .
Au9 Au6 Na2 81(3) . .
Ga9 Au6 Na2 81(3) 15_665 .
Au9 Au6 Na2 81(3) 15_665 .
Au1 Au6 Na2 134(3) . .
Ga2 Au6 Na2 173(3) 16 .
Au6 Au6 Na2 60.3(3) 6_665 .
Au6 Au6 Na2 60.3(3) 5_455 .
Ga6 Au6 Na3 137.3(7) . 14_456
Ga6 Au6 Na3 73.7(7) 14_456 14_456
Au9 Au6 Na3 64.1(7) . 14_456
Ga9 Au6 Na3 109.8(7) 15_665 14_456
Au9 Au6 Na3 109.8(7) 15_665 14_456
Au1 Au6 Na3 62.8(6) . 14_456
Ga2 Au6 Na3 60.6(4) 16 14_456
Au6 Au6 Na3 167.5(7) 6_665 14_456
Au6 Au6 Na3 60.6(4) 5_455 14_456
Na2 Au6 Na3 120.8(7) . 14_456
Ga5 Au7 Ga1 142.6(4) 8_677 .
Ga5 Au7 Ga3 105.6(4) 8_677 13_677
Ga1 Au7 Ga3 74.1(4) . 13_677
Ga5 Au7 Ga2 64.6(3) 8_677 1_556
Ga1 Au7 Ga2 105.5(4) . 1_556
Ga3 Au7 Ga2 163.9(3) 13_677 1_556
Ga5 Au7 Ga7 104.3(4) 8_677 3_565
Ga1 Au7 Ga7 112.7(4) . 3_565
Ga3 Au7 Ga7 83.6(2) 13_677 3_565
Ga2 Au7 Ga7 110.6(3) 1_556 3_565
Ga5 Au7 Au5 60.1(3) 8_677 16_556
Ga1 Au7 Au5 151.38(14) . 16_556
Ga3 Au7 Au5 123.2(2) 13_677 16_556
Ga2 Au7 Au5 64.5(2) 1_556 16_556
Ga7 Au7 Au5 54.1(2) 3_565 16_556
Ga5 Au7 Au8 153.9(3) 8_677 .
Ga1 Au7 Au8 58.9(4) . .
Ga3 Au7 Au8 60.3(3) 13_677 .
Ga2 Au7 Au8 133.8(3) 1_556 .
Ga7 Au7 Au8 54.9(3) 3_565 .
Au5 Au7 Au8 107.14(18) 16_556 .
Ga5 Au7 Au3 54.3(3) 8_677 .
Ga1 Au7 Au3 104.21(12) . .
Ga3 Au7 Au3 54.7(3) 13_677 .
Ga2 Au7 Au3 111.0(3) 1_556 .
Ga7 Au7 Au3 112.4(3) 3_565 .
Au5 Au7 Au3 104.39(11) 16_556 .
Au8 Au7 Au3 114.94(18) . .
Ga5 Au7 Au4 112.0(3) 8_677 .
Ga1 Au7 Au4 52.0(4) . .
Ga3 Au7 Au4 125.4(3) 13_677 .
Ga2 Au7 Au4 54.1(3) 1_556 .
Ga7 Au7 Au4 121.5(2) 3_565 .
Au5 Au7 Au4 109.68(16) 16_556 .
Au8 Au7 Au4 93.60(10) . .
Au3 Au7 Au4 125.91(16) . .
Ga5 Au7 Na3 67.7(7) 8_677 .
Ga1 Au7 Na3 75.7(7) . .
Ga3 Au7 Na3 102.0(5) 13_677 .
Ga2 Au7 Na3 62.9(6) 1_556 .
Ga7 Au7 Na3 171.1(6) 3_565 .
Au5 Au7 Na3 117.1(5) 16_556 .
Au8 Au7 Na3 133.9(6) . .
Au3 Au7 Na3 66.7(7) . .
Au4 Au7 Na3 60.7(7) . .
Ga5 Au7 Na1 113.0(3) 8_677 1_556
Ga1 Au7 Na1 88.7(5) . 1_556
Ga3 Au7 Na1 134.2(8) 13_677 1_556
Ga2 Au7 Na1 61.3(9) 1_556 1_556
Ga7 Au7 Na1 64.2(11) 3_565 1_556
Au5 Au7 Na1 62.8(5) 16_556 1_556
Au8 Au7 Na1 74.4(7) . 1_556
Au3 Au7 Na1 166.7(2) . 1_556
Au4 Au7 Na1 60.1(11) . 1_556
Na3 Au7 Na1 114.5(13) . 1_556
Ga5 Au7 Na4 59.0(3) 8_677 13_677
Ga1 Au7 Na4 140.6(13) . 13_677
Ga3 Au7 Na4 67.1(14) 13_677 13_677
Ga2 Au7 Na4 113.6(11) 1_556 13_677
Ga7 Au7 Na4 57.6(11) 3_565 13_677
Au5 Au7 Na4 58.9(16) 16_556 13_677
Au8 Au7 Na4 94.92(11) . 13_677
Au3 Au7 Na4 57.8(14) . 13_677
Au4 Au7 Na4 167.4(13) . 13_677
Na3 Au7 Na4 118.0(11) . 13_677
Na1 Au7 Na4 113.7(19) 1_556 13_677
Ga7 Au8 Ga7 77.5(5) 18_566 3_565
Ga7 Au8 Ga1 116.54(19) 18_566 .
Ga7 Au8 Ga1 116.54(19) 3_565 .
Ga7 Au8 Ga1 116.54(19) 18_566 13_676
Ga7 Au8 Ga1 116.54(19) 3_565 13_676
Ga1 Au8 Ga1 110.1(5) . 13_676
Ga7 Au8 Ga3 162.6(4) 18_566 13_677
Ga7 Au8 Ga3 85.1(3) 3_565 13_677
Ga1 Au8 Ga3 71.39(18) . 13_677
Ga1 Au8 Ga3 71.39(18) 13_676 13_677
Ga7 Au8 Ga3 85.1(3) 18_566 1_554
Ga7 Au8 Ga3 162.6(4) 3_565 1_554
Ga1 Au8 Ga3 71.39(18) . 1_554
Ga1 Au8 Ga3 71.39(18) 13_676 1_554
Ga3 Au8 Ga3 112.3(4) 13_677 1_554
Ga7 Au8 Au7 61.14(17) 18_566 16_556
Ga7 Au8 Au7 113.1(3) 3_565 16_556
Ga1 Au8 Au7 56.57(14) . 16_556
Ga1 Au8 Au7 128.11(19) 13_676 16_556
Ga3 Au8 Au7 127.80(17) 13_677 16_556
Ga3 Au8 Au7 56.74(12) 1_554 16_556
Ga7 Au8 Au7 113.1(3) 18_566 .
Ga7 Au8 Au7 61.14(17) 3_565 .
Ga1 Au8 Au7 56.57(14) . .
Ga1 Au8 Au7 128.11(19) 13_676 .
Ga3 Au8 Au7 56.74(12) 13_677 .
Ga3 Au8 Au7 127.80(17) 1_554 .
Au7 Au8 Au7 88.72(12) 16_556 .
Ga7 Au8 Au7 113.1(3) 18_566 20
Ga7 Au8 Au7 61.14(17) 3_565 20
Ga1 Au8 Au7 128.11(19) . 20
Ga1 Au8 Au7 56.57(14) 13_676 20
Ga3 Au8 Au7 56.74(12) 13_677 20
Ga3 Au8 Au7 127.80(17) 1_554 20
Au7 Au8 Au7 173.4(3) 16_556 20
Au7 Au8 Au7 90.90(12) . 20
Ga7 Au8 Au7 61.14(17) 18_566 11_556
Ga7 Au8 Au7 113.1(3) 3_565 11_556
Ga1 Au8 Au7 128.11(19) . 11_556
Ga1 Au8 Au7 56.57(14) 13_676 11_556
Ga3 Au8 Au7 127.80(17) 13_677 11_556
Ga3 Au8 Au7 56.74(12) 1_554 11_556
Au7 Au8 Au7 90.90(12) 16_556 11_556
Au7 Au8 Au7 173.4(3) . 11_556
Au7 Au8 Au7 88.72(12) 20 11_556
Ga7 Au8 Au8 141.3(3) 18_566 13_676
Ga7 Au8 Au8 141.3(3) 3_565 13_676
Ga1 Au8 Au8 55.0(2) . 13_676
Ga1 Au8 Au8 55.0(2) 13_676 13_676
Ga3 Au8 Au8 56.2(2) 13_677 13_676
Ga3 Au8 Au8 56.2(2) 1_554 13_676
Au7 Au8 Au8 93.31(15) 16_556 13_676
Au7 Au8 Au8 93.31(15) . 13_676
Au7 Au8 Au8 93.31(15) 20 13_676
Au7 Au8 Au8 93.31(15) 11_556 13_676
Ga7 Au8 Na1 58.0(7) 18_566 1_556
Ga7 Au8 Na1 58.0(7) 3_565 1_556
Ga1 Au8 Na1 77.8(10) . 1_556
Ga1 Au8 Na1 172.1(10) 13_676 1_556
Ga3 Au8 Na1 112.2(4) 13_677 1_556
Ga3 Au8 Na1 112.2(4) 1_554 1_556
Au7 Au8 Na1 55.8(5) 16_556 1_556
Au7 Au8 Na1 55.8(5) . 1_556
Au7 Au8 Na1 118.9(6) 20 1_556
Au7 Au8 Na1 118.9(6) 11_556 1_556
Au8 Au8 Na1 132.8(9) 13_676 1_556
Ga9 Au9 Au9 0.0 15_665 15_665
Ga9 Au9 Au10 60.0 15_665 .
Au9 Au9 Au10 60.0 15_665 .
Ga9 Au9 Ga9 120.0 15_665 14_455
Au9 Au9 Ga9 120.0 15_665 14_455
Au10 Au9 Ga9 60.000(1) . 14_455
Ga9 Au9 Au9 120.0 15_665 14_455
Au9 Au9 Au9 120.0 15_665 14_455
Au10 Au9 Au9 60.000(1) . 14_455
Ga9 Au9 Au9 0.000(1) 14_455 14_455
Ga9 Au9 Au1 177.6(2) 15_665 14_455
Au9 Au9 Au1 177.6(2) 15_665 14_455
Au10 Au9 Au1 122.4(2) . 14_455
Ga9 Au9 Au1 62.4(2) 14_455 14_455
Au9 Au9 Au1 62.4(2) 14_455 14_455
Ga9 Au9 Au1 62.4(2) 15_665 .
Au9 Au9 Au1 62.4(2) 15_665 .
Au10 Au9 Au1 122.4(2) . .
Ga9 Au9 Au1 177.6(2) 14_455 .
Au9 Au9 Au1 177.6(2) 14_455 .
Au1 Au9 Au1 115.2(5) 14_455 .
Ga9 Au9 Au6 117.97(17) 15_665 14_455
Au9 Au9 Au6 117.97(17) 15_665 14_455
Au10 Au9 Au6 90.6(3) . 14_455
Ga9 Au9 Au6 62.75(15) 14_455 14_455
Au9 Au9 Au6 62.75(15) 14_455 14_455
Au1 Au9 Au6 62.75(13) 14_455 14_455
Au1 Au9 Au6 116.5(2) . 14_455
Ga9 Au9 Au6 62.75(15) 15_665 .
Au9 Au9 Au6 62.75(15) 15_665 .
Au10 Au9 Au6 90.6(3) . .
Ga9 Au9 Au6 117.97(17) 14_455 .
Au9 Au9 Au6 117.97(17) 14_455 .
Au1 Au9 Au6 116.5(2) 14_455 .
Au1 Au9 Au6 62.75(13) . .
Au6 Au9 Au6 178.7(5) 14_455 .
Ga9 Au9 Au6 117.97(17) 15_665 5_455
Au9 Au9 Au6 117.97(17) 15_665 5_455
Au10 Au9 Au6 90.6(3) . 5_455
Ga9 Au9 Au6 62.75(15) 14_455 5_455
Au9 Au9 Au6 62.75(15) 14_455 5_455
Au1 Au9 Au6 62.75(13) 14_455 5_455
Au1 Au9 Au6 116.5(2) . 5_455
Au6 Au9 Au6 115.28(13) 14_455 5_455
Au6 Au9 Au6 64.71(12) . 5_455
Ga9 Au9 Au6 62.75(15) 15_665 16
Au9 Au9 Au6 62.75(15) 15_665 16
Au10 Au9 Au6 90.6(3) . 16
Ga9 Au9 Au6 117.97(17) 14_455 16
Au9 Au9 Au6 117.97(17) 14_455 16
Au1 Au9 Au6 116.5(2) 14_455 16
Au1 Au9 Au6 62.75(13) . 16
Au6 Au9 Au6 64.71(12) 14_455 16
Au6 Au9 Au6 115.28(13) . 16
Au6 Au9 Au6 178.7(5) 5_455 16
Ga9 Au10 Ga9 180.000(1) 14_455 2_675
Ga9 Au10 Au9 0.0(5) 14_455 14_455
Ga9 Au10 Au9 180.000(1) 2_675 14_455
Ga9 Au10 Au9 180.000(1) 14_455 2_675
Ga9 Au10 Au9 0.0(5) 2_675 2_675
Au9 Au10 Au9 180.000(1) 14_455 2_675
Ga9 Au10 Au9 60.000(1) 14_455 .
Ga9 Au10 Au9 120.000(1) 2_675 .
Au9 Au10 Au9 60.000(1) 14_455 .
Au9 Au10 Au9 120.000(1) 2_675 .
Ga9 Au10 Ga9 120.0 14_455 15_665
Ga9 Au10 Ga9 60.000(1) 2_675 15_665
Au9 Au10 Ga9 120.0 14_455 15_665
Au9 Au10 Ga9 60.000(1) 2_675 15_665
Au9 Au10 Ga9 60.000(2) . 15_665
Ga9 Au10 Au9 60.000(2) 14_455 3_465
Ga9 Au10 Au9 120.0 2_675 3_465
Au9 Au10 Au9 60.000(2) 14_455 3_465
Au9 Au10 Au9 120.0 2_675 3_465
Au9 Au10 Au9 120.000(1) . 3_465
Ga9 Au10 Au9 180.000(1) 15_665 3_465
Ga9 Au10 Au9 120.0 14_455 15_665
Ga9 Au10 Au9 60.000(1) 2_675 15_665
Au9 Au10 Au9 120.0 14_455 15_665
Au9 Au10 Au9 60.000(1) 2_675 15_665
Au9 Au10 Au9 60.000(2) . 15_665
Ga9 Au10 Au9 0.000(1) 15_665 15_665
Au9 Au10 Au9 180.000(1) 3_465 15_665
Ga9 Au10 Ga9 120.000(2) 14_455 13_575
Ga9 Au10 Ga9 60.0 2_675 13_575
Au9 Au10 Ga9 120.000(2) 14_455 13_575
Au9 Au10 Ga9 60.0 2_675 13_575
Au9 Au10 Ga9 180.000(3) . 13_575
Ga9 Au10 Ga9 120.000(1) 15_665 13_575
Au9 Au10 Ga9 60.0 3_465 13_575
Au9 Au10 Ga9 120.000(1) 15_665 13_575
Ga9 Au10 Ga9 60.000(2) 14_455 3_465
Ga9 Au10 Ga9 120.0 2_675 3_465
Au9 Au10 Ga9 60.000(2) 14_455 3_465
Au9 Au10 Ga9 120.0 2_675 3_465
Au9 Au10 Ga9 120.000(1) . 3_465
Ga9 Au10 Ga9 180.000(1) 15_665 3_465
Au9 Au10 Ga9 0.000(1) 3_465 3_465
Au9 Au10 Ga9 180.000(1) 15_665 3_465
Ga9 Au10 Ga9 60.000(2) 13_575 3_465
Ga9 Au10 Au9 120.000(2) 14_455 13_575
Ga9 Au10 Au9 60.0 2_675 13_575
Au9 Au10 Au9 120.000(2) 14_455 13_575
Au9 Au10 Au9 60.0 2_675 13_575
Au9 Au10 Au9 180.000(3) . 13_575
Ga9 Au10 Au9 120.000(1) 15_665 13_575
Au9 Au10 Au9 60.0 3_465 13_575
Au9 Au10 Au9 120.000(1) 15_665 13_575
Ga9 Au10 Au9 0.000(1) 13_575 13_575
Ga9 Au10 Au9 60.0 3_465 13_575
Au4 Ga1 Au4 68.8(5) . 8_676
Au4 Ga1 Au7 115.2(5) . 23_675
Au4 Ga1 Au7 71.9(2) 8_676 23_675
Au4 Ga1 Au7 71.9(2) . 16_556
Au4 Ga1 Au7 115.2(5) 8_676 16_556
Au7 Ga1 Au7 172.0(8) 23_675 16_556
Au4 Ga1 Au7 71.9(2) . .
Au4 Ga1 Au7 115.2(5) 8_676 .
Au7 Ga1 Au7 81.13(14) 23_675 .
Au7 Ga1 Au7 98.31(15) 16_556 .
Au4 Ga1 Au7 115.2(5) . 8_676
Au4 Ga1 Au7 71.9(2) 8_676 8_676
Au7 Ga1 Au7 98.31(15) 23_675 8_676
Au7 Ga1 Au7 81.13(14) 16_556 8_676
Au7 Ga1 Au7 172.0(8) . 8_676
Au4 Ga1 Au8 110.62(16) . .
Au4 Ga1 Au8 179.5(5) 8_676 .
Au7 Ga1 Au8 108.4(5) 23_675 .
Au7 Ga1 Au8 64.6(2) 16_556 .
Au7 Ga1 Au8 64.6(2) . .
Au7 Ga1 Au8 108.4(5) 8_676 .
Au4 Ga1 Au8 179.5(5) . 13_676
Au4 Ga1 Au8 110.62(16) 8_676 13_676
Au7 Ga1 Au8 64.6(2) 23_675 13_676
Au7 Ga1 Au8 108.4(5) 16_556 13_676
Au7 Ga1 Au8 108.4(5) . 13_676
Au7 Ga1 Au8 64.6(2) 8_676 13_676
Au8 Ga1 Au8 69.9(5) . 13_676
Au4 Ga1 Na3 58.6(6) . 16_556
Au4 Ga1 Na3 58.6(6) 8_676 16_556
Au7 Ga1 Na3 129.1(6) 23_675 16_556
Au7 Ga1 Na3 57.1(5) 16_556 16_556
Au7 Ga1 Na3 129.1(6) . 16_556
Au7 Ga1 Na3 57.1(4) 8_676 16_556
Au8 Ga1 Na3 121.2(5) . 16_556
Au8 Ga1 Na3 121.2(5) 13_676 16_556
Au4 Ga1 Na3 58.6(6) . .
Au4 Ga1 Na3 58.6(6) 8_676 .
Au7 Ga1 Na3 57.1(4) 23_675 .
Au7 Ga1 Na3 129.1(6) 16_556 .
Au7 Ga1 Na3 57.1(5) . .
Au7 Ga1 Na3 129.1(6) 8_676 .
Au8 Ga1 Na3 121.2(5) . .
Au8 Ga1 Na3 121.2(5) 13_676 .
Na3 Ga1 Na3 101.7(15) 16_556 .
Au1 Ga2 Au4 126.4(4) . 19_664
Au1 Ga2 Au4 126.4(4) . 1_554
Au4 Ga2 Au4 65.3(3) 19_664 1_554
Au1 Ga2 Au7 107.6(3) . 1_554
Au4 Ga2 Au7 123.0(4) 19_664 1_554
Au4 Ga2 Au7 68.89(18) 1_554 1_554
Au1 Ga2 Au7 107.6(3) . 19_664
Au4 Ga2 Au7 68.89(18) 19_664 19_664
Au4 Ga2 Au7 123.0(4) 1_554 19_664
Au7 Ga2 Au7 113.9(4) 1_554 19_664
Au1 Ga2 Ga5 57.3(3) . 8_676
Au4 Ga2 Ga5 173.9(5) 19_664 8_676
Au4 Ga2 Ga5 117.3(2) 1_554 8_676
Au7 Ga2 Ga5 55.8(3) 1_554 8_676
Au7 Ga2 Ga5 105.7(4) 19_664 8_676
Au1 Ga2 Ga5 57.3(3) . 14_456
Au4 Ga2 Ga5 117.3(2) 19_664 14_456
Au4 Ga2 Ga5 173.9(5) 1_554 14_456
Au7 Ga2 Ga5 105.7(4) 1_554 14_456
Au7 Ga2 Ga5 55.8(3) 19_664 14_456
Ga5 Ga2 Ga5 59.6(5) 8_676 14_456
Au1 Ga2 Au6 62.5(3) . 16
Au4 Ga2 Au6 75.1(3) 19_664 16
Au4 Ga2 Au6 75.1(3) 1_554 16
Au7 Ga2 Au6 122.8(2) 1_554 16
Au7 Ga2 Au6 122.8(2) 19_664 16
Ga5 Ga2 Au6 110.7(4) 8_676 16
Ga5 Ga2 Au6 110.7(4) 14_456 16
Au1 Ga2 Au5 101.5(4) . 16
Au4 Ga2 Au5 117.9(3) 19_664 16
Au4 Ga2 Au5 117.9(3) 1_554 16
Au7 Ga2 Au5 59.7(2) 1_554 16
Au7 Ga2 Au5 59.7(2) 19_664 16
Ga5 Ga2 Au5 56.1(3) 8_676 16
Ga5 Ga2 Au5 56.1(3) 14_456 16
Au6 Ga2 Au5 164.0(4) 16 16
Au1 Ga2 Na1 164.2(10) . .
Au4 Ga2 Na1 65.9(7) 19_664 .
Au4 Ga2 Na1 65.9(7) 1_554 .
Au7 Ga2 Na1 65.6(4) 1_554 .
Au7 Ga2 Na1 65.6(4) 19_664 .
Ga5 Ga2 Na1 109.6(8) 8_676 .
Ga5 Ga2 Na1 109.6(8) 14_456 .
Au6 Ga2 Na1 133.2(9) 16 .
Au5 Ga2 Na1 62.8(9) 16 .
Au1 Ga2 Na3 66.2(8) . 1_554
Au4 Ga2 Na3 120.3(8) 19_664 1_554
Au4 Ga2 Na3 65.3(7) 1_554 1_554
Au7 Ga2 Na3 63.5(8) 1_554 1_554
Au7 Ga2 Na3 170.7(9) 19_664 1_554
Ga5 Ga2 Na3 65.2(8) 8_676 1_554
Ga5 Ga2 Na3 115.4(8) 14_456 1_554
Au6 Ga2 Na3 61.6(8) 16 1_554
Au5 Ga2 Na3 113.6(8) 16 1_554
Na1 Ga2 Na3 118.5(8) . 1_554
Au1 Ga2 Na3 66.2(8) . 5_454
Au4 Ga2 Na3 65.3(7) 19_664 5_454
Au4 Ga2 Na3 120.3(8) 1_554 5_454
Au7 Ga2 Na3 170.7(9) 1_554 5_454
Au7 Ga2 Na3 63.5(8) 19_664 5_454
Ga5 Ga2 Na3 115.4(8) 8_676 5_454
Ga5 Ga2 Na3 65.2(8) 14_456 5_454
Au6 Ga2 Na3 61.6(8) 16 5_454
Au5 Ga2 Na3 113.6(8) 16 5_454
Na1 Ga2 Na3 118.5(8) . 5_454
Na3 Ga2 Na3 117.5(17) 1_554 5_454
Au3 Ga3 Au3 74.4(4) . 13_677
Au3 Ga3 Au7 68.60(18) . 16_557
Au3 Ga3 Au7 123.6(4) 13_677 16_557
Au3 Ga3 Au7 123.6(4) . 13_677
Au3 Ga3 Au7 68.60(18) 13_677 13_677
Au7 Ga3 Au7 166.4(6) 16_557 13_677
Au3 Ga3 Au7 68.60(18) . 8_677
Au3 Ga3 Au7 123.6(4) 13_677 8_677
Au7 Ga3 Au7 79.61(15) 16_557 8_677
Au7 Ga3 Au7 98.77(16) 13_677 8_677
Au3 Ga3 Au7 123.6(4) . 11_557
Au3 Ga3 Au7 68.60(18) 13_677 11_557
Au7 Ga3 Au7 98.77(16) 16_557 11_557
Au7 Ga3 Au7 79.61(15) 13_677 11_557
Au7 Ga3 Au7 166.4(6) 8_677 11_557
Au3 Ga3 Au8 131.42(10) . 13_677
Au3 Ga3 Au8 131.42(11) 13_677 13_677
Au7 Ga3 Au8 105.0(4) 16_557 13_677
Au7 Ga3 Au8 63.0(2) 13_677 13_677
Au7 Ga3 Au8 63.0(2) 8_677 13_677
Au7 Ga3 Au8 105.0(4) 11_557 13_677
Au3 Ga3 Au8 131.42(11) . 1_556
Au3 Ga3 Au8 131.42(10) 13_677 1_556
Au7 Ga3 Au8 63.0(2) 16_557 1_556
Au7 Ga3 Au8 105.0(4) 13_677 1_556
Au7 Ga3 Au8 105.0(4) 8_677 1_556
Au7 Ga3 Au8 63.0(2) 11_557 1_556
Au8 Ga3 Au8 67.7(4) 13_677 1_556
Au3 Ga3 Na4 60.0(8) . 13_677
Au3 Ga3 Na4 60.0(8) 13_677 13_677
Au7 Ga3 Na4 64.9(6) 16_557 13_677
Au7 Ga3 Na4 124.9(5) 13_677 13_677
Au7 Ga3 Na4 124.9(5) 8_677 13_677
Au7 Ga3 Na4 64.9(6) 11_557 13_677
Au8 Ga3 Na4 162.8(11) 13_677 13_677
Au8 Ga3 Na4 95.1(11) 1_556 13_677
Au3 Ga3 Na4 60.0(8) . .
Au3 Ga3 Na4 60.0(8) 13_677 .
Au7 Ga3 Na4 124.9(5) 16_557 .
Au7 Ga3 Na4 64.9(6) 13_677 .
Au7 Ga3 Na4 64.9(6) 8_677 .
Au7 Ga3 Na4 124.9(5) 11_557 .
Au8 Ga3 Na4 95.1(11) 13_677 .
Au8 Ga3 Na4 162.8(11) 1_556 .
Na4 Ga3 Na4 102(2) 13_677 .
Au5 Ga4 Au5 62.13(16) . 16
Au5 Ga4 Au5 129.28(5) . 17_665
Au5 Ga4 Au5 95.77(11) 16 17_665
Au5 Ga4 Au5 95.77(11) . 3_565
Au5 Ga4 Au5 129.28(5) 16 3_565
Au5 Ga4 Au5 129.28(5) 17_665 3_565
Au5 Ga4 Au5 129.28(5) . 18_565
Au5 Ga4 Au5 95.77(11) 16 18_565
Au5 Ga4 Au5 95.77(11) 17_665 18_565
Au5 Ga4 Au5 62.13(17) 3_565 18_565
Au5 Ga4 Au5 95.77(11) . 2_665
Au5 Ga4 Au5 129.28(5) 16 2_665
Au5 Ga4 Au5 62.13(16) 17_665 2_665
Au5 Ga4 Au5 95.77(11) 3_565 2_665
Au5 Ga4 Au5 129.28(5) 18_565 2_665
Au5 Ga4 Na4 64.64(2) . 14_456
Au5 Ga4 Na4 64.64(2) 16 14_456
Au5 Ga4 Na4 64.64(2) 17_665 14_456
Au5 Ga4 Na4 148.93(8) 3_565 14_456
Au5 Ga4 Na4 148.93(8) 18_565 14_456
Au5 Ga4 Na4 64.64(2) 2_665 14_456
Au5 Ga4 Na4 64.64(2) . 13_676
Au5 Ga4 Na4 64.64(2) 16 13_676
Au5 Ga4 Na4 148.93(8) 17_665 13_676
Au5 Ga4 Na4 64.64(2) 3_565 13_676
Au5 Ga4 Na4 64.64(2) 18_565 13_676
Au5 Ga4 Na4 148.93(8) 2_665 13_676
Na4 Ga4 Na4 120.000(3) 14_456 13_676
Au5 Ga4 Na4 148.93(8) . 15_656
Au5 Ga4 Na4 148.93(8) 16 15_656
Au5 Ga4 Na4 64.64(2) 17_665 15_656
Au5 Ga4 Na4 64.64(2) 3_565 15_656
Au5 Ga4 Na4 64.64(2) 18_565 15_656
Au5 Ga4 Na4 64.64(2) 2_665 15_656
Na4 Ga4 Na4 120.000(2) 14_456 15_656
Na4 Ga4 Na4 120.000(6) 13_676 15_656
Au3 Ga5 Au7 70.4(3) . 8_677
Au3 Ga5 Au7 70.4(3) . 23_675
Au7 Ga5 Au7 134.3(5) 8_677 23_675
Au3 Ga5 Au1 123.9(5) . 15_666
Au7 Ga5 Au1 110.4(3) 8_677 15_666
Au7 Ga5 Au1 110.4(3) 23_675 15_666
Au3 Ga5 Au5 120.1(4) . 6_666
Au7 Ga5 Au5 64.12(18) 8_677 6_666
Au7 Ga5 Au5 120.2(4) 23_675 6_666
Au1 Ga5 Au5 107.4(4) 15_666 6_666
Au3 Ga5 Au5 120.1(4) . 15_666
Au7 Ga5 Au5 120.2(4) 8_677 15_666
Au7 Ga5 Au5 64.12(18) 23_675 15_666
Au1 Ga5 Au5 107.4(4) 15_666 15_666
Au5 Ga5 Au5 61.2(3) 6_666 15_666
Au3 Ga5 Ga5 178.7(3) . 21_575
Au7 Ga5 Ga5 109.4(3) 8_677 21_575
Au7 Ga5 Ga5 109.4(3) 23_675 21_575
Au1 Ga5 Ga5 57.3(3) 15_666 21_575
Au5 Ga5 Ga5 58.8(3) 6_666 21_575
Au5 Ga5 Ga5 58.8(3) 15_666 21_575
Au3 Ga5 Ga2 120.3(3) . 6_666
Au7 Ga5 Ga2 166.0(5) 8_677 6_666
Au7 Ga5 Ga2 59.60(18) 23_675 6_666
Au1 Ga5 Ga2 56.7(3) 15_666 6_666
Au5 Ga5 Ga2 112.4(4) 6_666 6_666
Au5 Ga5 Ga2 64.2(3) 15_666 6_666
Ga5 Ga5 Ga2 60.2(3) 21_575 6_666
Au3 Ga5 Ga2 120.3(3) . 15_666
Au7 Ga5 Ga2 59.60(18) 8_677 15_666
Au7 Ga5 Ga2 166.0(5) 23_675 15_666
Au1 Ga5 Ga2 56.7(3) 15_666 15_666
Au5 Ga5 Ga2 64.2(3) 6_666 15_666
Au5 Ga5 Ga2 112.4(4) 15_666 15_666
Ga5 Ga5 Ga2 60.2(3) 21_575 15_666
Ga2 Ga5 Ga2 106.4(5) 6_666 15_666
Au3 Ga5 Na4 66.1(19) . .
Au7 Ga5 Na4 71.7(5) 8_677 .
Au7 Ga5 Na4 71.7(5) 23_675 .
Au1 Ga5 Na4 169.9(19) 15_666 .
Au5 Ga5 Na4 64.1(16) 6_666 .
Au5 Ga5 Na4 64.1(16) 15_666 .
Ga5 Ga5 Na4 112.6(19) 21_575 .
Ga2 Ga5 Na4 119.9(8) 6_666 .
Ga2 Ga5 Na4 119.9(8) 15_666 .
Au3 Ga5 Na3 69.6(7) . .
Au7 Ga5 Na3 121.8(7) 8_677 .
Au7 Ga5 Na3 62.4(7) 23_675 .
Au1 Ga5 Na3 63.8(8) 15_666 .
Au5 Ga5 Na3 170.3(8) 6_666 .
Au5 Ga5 Na3 116.0(6) 15_666 .
Ga5 Ga5 Na3 111.5(6) 21_575 .
Ga2 Ga5 Na3 59.9(6) 6_666 .
Ga2 Ga5 Na3 111.0(9) 15_666 .
Na4 Ga5 Na3 124.1(16) . .
Au3 Ga5 Na3 69.6(7) . 16_557
Au7 Ga5 Na3 62.4(7) 8_677 16_557
Au7 Ga5 Na3 121.8(7) 23_675 16_557
Au1 Ga5 Na3 63.8(8) 15_666 16_557
Au5 Ga5 Na3 116.0(6) 6_666 16_557
Au5 Ga5 Na3 170.3(8) 15_666 16_557
Ga5 Ga5 Na3 111.5(6) 21_575 16_557
Ga2 Ga5 Na3 111.0(9) 6_666 16_557
Ga2 Ga5 Na3 59.9(6) 15_666 16_557
Na4 Ga5 Na3 124.1(16) . 16_557
Na3 Ga5 Na3 64.9(13) . 16_557
Au6 Ga6 Au6 156.8(9) . 15_666
Au6 Ga6 Au6 70.4(2) . 6_665
Au6 Ga6 Au6 104.7(3) 15_666 6_665
Au6 Ga6 Au6 104.7(3) . 16_556
Au6 Ga6 Au6 70.4(2) 15_666 16_556
Au6 Ga6 Au6 156.8(9) 6_665 16_556
Au6 Ga6 Au4 118.8(5) . 8_676
Au6 Ga6 Au4 81.7(3) 15_666 8_676
Au6 Ga6 Au4 81.7(3) 6_665 8_676
Au6 Ga6 Au4 118.8(5) 16_556 8_676
Au6 Ga6 Au4 81.7(3) . .
Au6 Ga6 Au4 118.8(5) 15_666 .
Au6 Ga6 Au4 118.8(5) 6_665 .
Au6 Ga6 Au4 81.7(3) 16_556 .
Au4 Ga6 Au4 65.9(5) 8_676 .
Au6 Ga6 Na3 138.9(6) . .
Au6 Ga6 Na3 59.3(5) 15_666 .
Au6 Ga6 Na3 138.9(6) 6_665 .
Au6 Ga6 Na3 59.3(5) 16_556 .
Au4 Ga6 Na3 59.6(6) 8_676 .
Au4 Ga6 Na3 59.6(6) . .
Au6 Ga6 Na3 59.3(5) . 16_556
Au6 Ga6 Na3 138.9(6) 15_666 16_556
Au6 Ga6 Na3 59.3(5) 6_665 16_556
Au6 Ga6 Na3 138.9(6) 16_556 16_556
Au4 Ga6 Na3 59.6(6) 8_676 16_556
Au4 Ga6 Na3 59.6(6) . 16_556
Na3 Ga6 Na3 105.8(15) . 16_556
Au6 Ga6 Na2 57.0(17) . .
Au6 Ga6 Na2 101(2) 15_666 .
Au6 Ga6 Na2 57.0(17) 6_665 .
Au6 Ga6 Na2 101(2) 16_556 .
Au4 Ga6 Na2 138.1(14) 8_676 .
Au4 Ga6 Na2 138.1(14) . .
Na3 Ga6 Na2 155(2) . .
Na3 Ga6 Na2 100(2) 16_556 .
Au6 Ga6 Na2 101(2) . 13_576
Au6 Ga6 Na2 57.0(17) 15_666 13_576
Au6 Ga6 Na2 101(2) 6_665 13_576
Au6 Ga6 Na2 57.0(17) 16_556 13_576
Au4 Ga6 Na2 138.1(14) 8_676 13_576
Au4 Ga6 Na2 138.1(14) . 13_576
Na3 Ga6 Na2 100(2) . 13_576
Na3 Ga6 Na2 155(2) 16_556 13_576
Na2 Ga6 Na2 55(5) . 13_576
Au2 Ga7 Au5 96.3(3) . 16_556
Au2 Ga7 Au5 96.3(3) . 17_666
Au5 Ga7 Au5 103.1(4) 16_556 17_666
Au2 Ga7 Au8 101.3(4) . 2_665
Au5 Ga7 Au8 125.4(3) 16_556 2_665
Au5 Ga7 Au8 125.4(3) 17_666 2_665
Au2 Ga7 Au7 126.8(2) . 19_665
Au5 Ga7 Au7 64.04(15) 16_556 19_665
Au5 Ga7 Au7 135.0(4) 17_666 19_665
Au8 Ga7 Au7 64.0(3) 2_665 19_665
Au2 Ga7 Au7 126.8(2) . 2_665
Au5 Ga7 Au7 135.0(4) 16_556 2_665
Au5 Ga7 Au7 64.04(15) 17_666 2_665
Au8 Ga7 Au7 64.0(3) 2_665 2_665
Au7 Ga7 Au7 94.0(4) 19_665 2_665
Au2 Ga7 Na4 149.7(18) . 14_457
Au5 Ga7 Na4 66.2(9) 16_556 14_457
Au5 Ga7 Na4 66.2(9) 17_666 14_457
Au8 Ga7 Na4 109.0(18) 2_665 14_457
Au7 Ga7 Na4 69.5(11) 19_665 14_457
Au7 Ga7 Na4 69.5(11) 2_665 14_457
Au2 Ga7 Na1 64.1(9) . 1_556
Au5 Ga7 Na1 65.1(3) 16_556 1_556
Au5 Ga7 Na1 154.2(8) 17_666 1_556
Au8 Ga7 Na1 77.3(4) 2_665 1_556
Au7 Ga7 Na1 62.7(9) 19_665 1_556
Au7 Ga7 Na1 140.9(6) 2_665 1_556
Na4 Ga7 Na1 122.3(7) 14_457 1_556
Au2 Ga7 Na1 64.1(9) . 2_666
Au5 Ga7 Na1 154.2(8) 16_556 2_666
Au5 Ga7 Na1 65.1(3) 17_666 2_666
Au8 Ga7 Na1 77.3(4) 2_665 2_666
Au7 Ga7 Na1 140.9(6) 19_665 2_666
Au7 Ga7 Na1 62.7(9) 2_665 2_666
Na4 Ga7 Na1 122.3(7) 14_457 2_666
Na1 Ga7 Na1 115.1(14) 1_556 2_666
Ga2 Na1 Ga2 90.7(17) 16_554 .
Ga2 Na1 Au2 134.6(9) 16_554 1_554
Ga2 Na1 Au2 134.6(9) . 1_554
Ga2 Na1 Au4 51.5(9) 16_554 1_554
Ga2 Na1 Au4 51.5(9) . 1_554
Au2 Na1 Au4 152.5(5) 1_554 1_554
Ga2 Na1 Au4 51.5(9) 16_554 19_664
Ga2 Na1 Au4 51.5(9) . 19_664
Au2 Na1 Au4 152.5(5) 1_554 19_664
Au4 Na1 Au4 55.1(11) 1_554 19_664
Ga2 Na1 Au7 108.6(15) 16_554 1_554
Ga2 Na1 Au7 53.2(5) . 1_554
Au2 Na1 Au7 101.5(11) 1_554 1_554
Au4 Na1 Au7 58.8(7) 1_554 1_554
Au4 Na1 Au7 99.5(15) 19_664 1_554
Ga2 Na1 Au7 53.2(5) 16_554 10_665
Ga2 Na1 Au7 108.6(15) . 10_665
Au2 Na1 Au7 101.5(11) 1_554 10_665
Au4 Na1 Au7 99.5(15) 1_554 10_665
Au4 Na1 Au7 58.8(7) 19_664 10_665
Au7 Na1 Au7 157(2) 1_554 10_665
Ga2 Na1 Au7 53.2(5) 16_554 16
Ga2 Na1 Au7 108.6(15) . 16
Au2 Na1 Au7 101.5(11) 1_554 16
Au4 Na1 Au7 58.8(7) 1_554 16
Au4 Na1 Au7 99.5(15) 19_664 16
Au7 Na1 Au7 80.4(4) 1_554 16
Au7 Na1 Au7 95.0(5) 10_665 16
Ga2 Na1 Au7 108.6(15) 16_554 19_664
Ga2 Na1 Au7 53.2(5) . 19_664
Au2 Na1 Au7 101.5(11) 1_554 19_664
Au4 Na1 Au7 99.5(15) 1_554 19_664
Au4 Na1 Au7 58.8(7) 19_664 19_664
Au7 Na1 Au7 95.0(5) 1_554 19_664
Au7 Na1 Au7 80.4(4) 10_665 19_664
Au7 Na1 Au7 157(2) 16 19_664
Ga2 Na1 Au5 58.4(4) 16_554 1_554
Ga2 Na1 Au5 149(2) . 1_554
Au2 Na1 Au5 76.2(11) 1_554 1_554
Au4 Na1 Au5 102.2(9) 1_554 1_554
Au4 Na1 Au5 102.2(9) 19_664 1_554
Au7 Na1 Au5 132.41(12) 1_554 1_554
Au7 Na1 Au5 54.58(7) 10_665 1_554
Au7 Na1 Au5 54.58(7) 16 1_554
Au7 Na1 Au5 132.41(12) 19_664 1_554
Ga2 Na1 Au5 149(2) 16_554 16
Ga2 Na1 Au5 58.4(4) . 16
Au2 Na1 Au5 76.2(11) 1_554 16
Au4 Na1 Au5 102.2(9) 1_554 16
Au4 Na1 Au5 102.2(9) 19_664 16
Au7 Na1 Au5 54.58(7) 1_554 16
Au7 Na1 Au5 132.41(12) 10_665 16
Au7 Na1 Au5 132.41(12) 16 16
Au7 Na1 Au5 54.58(7) 19_664 16
Au5 Na1 Au5 152(2) 1_554 16
Ga2 Na1 Ga7 95.5(3) 16_554 16
Ga2 Na1 Ga7 146.7(3) . 16
Au2 Na1 Ga7 48.4(9) 1_554 16
Au4 Na1 Ga7 146.9(9) 1_554 16
Au4 Na1 Ga7 109.9(4) 19_664 16
Au7 Na1 Ga7 150(2) 1_554 16
Au7 Na1 Ga7 53.1(3) 10_665 16
Au7 Na1 Ga7 101.1(7) 16 16
Au7 Na1 Ga7 94.1(6) 19_664 16
Au5 Na1 Ga7 48.5(5) 1_554 16
Au5 Na1 Ga7 110.3(15) 16 16
Au10 Na2 Au6 82(3) . 5_455
Au10 Na2 Au6 82(3) . 3_465
Au6 Na2 Au6 59.3(5) 5_455 3_465
Au10 Na2 Au6 82(3) . 6_665
Au6 Na2 Au6 118.0(15) 5_455 6_665
Au6 Na2 Au6 164(6) 3_465 6_665
Au10 Na2 Au6 82(3) . 2_675
Au6 Na2 Au6 164(6) 5_455 2_675
Au6 Na2 Au6 118.0(15) 3_465 2_675
Au6 Na2 Au6 59.3(5) 6_665 2_675
Au10 Na2 Au6 82(3) . 4_575
Au6 Na2 Au6 118.0(15) 5_455 4_575
Au6 Na2 Au6 59.3(5) 3_465 4_575
Au6 Na2 Au6 118.0(15) 6_665 4_575
Au6 Na2 Au6 59.3(5) 2_675 4_575
Au10 Na2 Au6 82(3) . .
Au6 Na2 Au6 59.3(5) 5_455 .
Au6 Na2 Au6 118.0(15) 3_465 .
Au6 Na2 Au6 59.3(5) 6_665 .
Au6 Na2 Au6 118.0(15) 2_675 .
Au6 Na2 Au6 164(6) 4_575 .
Au10 Na2 Na2 180.00(6) . 13_576
Au6 Na2 Na2 98(3) 5_455 13_576
Au6 Na2 Na2 98(3) 3_465 13_576
Au6 Na2 Na2 98(3) 6_665 13_576
Au6 Na2 Na2 98(3) 2_675 13_576
Au6 Na2 Na2 98(3) 4_575 13_576
Au6 Na2 Na2 98(3) . 13_576
Au10 Na2 Ga6 118(2) . 15_666
Au6 Na2 Ga6 146(3) 5_455 15_666
Au6 Na2 Ga6 146(3) 3_465 15_666
Au6 Na2 Ga6 46.1(7) 6_665 15_666
Au6 Na2 Ga6 46.1(7) 2_675 15_666
Au6 Na2 Ga6 93.8(11) 4_575 15_666
Au6 Na2 Ga6 93.8(11) . 15_666
Na2 Na2 Ga6 62(2) 13_576 15_666
Au10 Na2 Ga6 118(2) . .
Au6 Na2 Ga6 93.8(11) 5_455 .
Au6 Na2 Ga6 146(3) 3_465 .
Au6 Na2 Ga6 46.1(7) 6_665 .
Au6 Na2 Ga6 93.8(11) 2_675 .
Au6 Na2 Ga6 146(3) 4_575 .
Au6 Na2 Ga6 46.1(7) . .
Na2 Na2 Ga6 62(2) 13_576 .
Ga6 Na2 Ga6 52.6(12) 15_666 .
Au10 Na2 Ga6 118(2) . 2_675
Au6 Na2 Ga6 146(3) 5_455 2_675
Au6 Na2 Ga6 93.8(11) 3_465 2_675
Au6 Na2 Ga6 93.8(11) 6_665 2_675
Au6 Na2 Ga6 46.1(7) 2_675 2_675
Au6 Na2 Ga6 46.1(7) 4_575 2_675
Au6 Na2 Ga6 146(3) . 2_675
Na2 Na2 Ga6 62(2) 13_576 2_675
Ga6 Na2 Ga6 52.6(12) 15_666 2_675
Ga6 Na2 Ga6 100(3) . 2_675
Ga2 Na3 Ga2 157.5(15) 1_556 6_666
Ga2 Na3 Au7 121.3(13) 1_556 23_675
Ga2 Na3 Au7 53.6(4) 6_666 23_675
Ga2 Na3 Au7 53.6(4) 1_556 .
Ga2 Na3 Au7 121.3(13) 6_666 .
Au7 Na3 Au7 69.2(9) 23_675 .
Ga2 Na3 Au6 57.8(5) 1_556 16_556
Ga2 Na3 Au6 115.5(12) 6_666 16_556
Au7 Na3 Au6 153.4(14) 23_675 16_556
Au7 Na3 Au6 109.7(5) . 16_556
Ga2 Na3 Au6 115.5(12) 1_556 15_666
Ga2 Na3 Au6 57.8(5) 6_666 15_666
Au7 Na3 Au6 109.7(5) 23_675 15_666
Au7 Na3 Au6 153.4(14) . 15_666
Au6 Na3 Au6 58.8(8) 16_556 15_666
Ga2 Na3 Au4 51.2(4) 1_556 .
Ga2 Na3 Au4 106.4(10) 6_666 .
Au7 Na3 Au4 91.1(11) 23_675 .
Au7 Na3 Au4 59.6(6) . .
Au6 Na3 Au4 67.6(7) 16_556 .
Au6 Na3 Au4 94.2(11) 15_666 .
Ga2 Na3 Au4 106.4(10) 1_556 8_676
Ga2 Na3 Au4 51.2(4) 6_666 8_676
Au7 Na3 Au4 59.6(6) 23_675 8_676
Au7 Na3 Au4 91.1(11) . 8_676
Au6 Na3 Au4 94.2(11) 16_556 8_676
Au6 Na3 Au4 67.6(7) 15_666 8_676
Au4 Na3 Au4 55.2(7) . 8_676
Ga2 Na3 Au1 147.3(14) 1_556 15_666
Ga2 Na3 Au1 50.6(3) 6_666 15_666
Au7 Na3 Au1 89.3(4) 23_675 15_666
Au7 Na3 Au1 147.4(14) . 15_666
Au6 Na3 Au1 100.5(12) 16_556 15_666
Au6 Na3 Au1 56.2(5) 15_666 15_666
Au4 Na3 Au1 148.3(12) . 15_666
Au4 Na3 Au1 98.8(4) 8_676 15_666
Ga2 Na3 Au1 50.6(3) 1_556 1_556
Ga2 Na3 Au1 147.3(14) 6_666 1_556
Au7 Na3 Au1 147.4(14) 23_675 1_556
Au7 Na3 Au1 89.3(4) . 1_556
Au6 Na3 Au1 56.2(5) 16_556 1_556
Au6 Na3 Au1 100.5(12) 15_666 1_556
Au4 Na3 Au1 98.8(4) . 1_556
Au4 Na3 Au1 148.3(12) 8_676 1_556
Au1 Na3 Au1 97.7(11) 15_666 1_556
Ga2 Na3 Ga9 95.6(8) 1_556 15_666
Ga2 Na3 Ga9 95.6(8) 6_666 15_666
Au7 Na3 Ga9 142.1(7) 23_675 15_666
Au7 Na3 Ga9 142.1(7) . 15_666
Au6 Na3 Ga9 54.0(7) 16_556 15_666
Au6 Na3 Ga9 54.0(7) 15_666 15_666
Au4 Na3 Ga9 121.4(12) . 15_666
Au4 Na3 Ga9 121.4(12) 8_676 15_666
Au1 Na3 Ga9 52.8(6) 15_666 15_666
Au1 Na3 Ga9 52.8(6) 1_556 15_666
Ga2 Na3 Au9 95.6(8) 1_556 15_666
Ga2 Na3 Au9 95.6(8) 6_666 15_666
Au7 Na3 Au9 142.1(7) 23_675 15_666
Au7 Na3 Au9 142.1(7) . 15_666
Au6 Na3 Au9 54.0(7) 16_556 15_666
Au6 Na3 Au9 54.0(7) 15_666 15_666
Au4 Na3 Au9 121.4(12) . 15_666
Au4 Na3 Au9 121.4(12) 8_676 15_666
Au1 Na3 Au9 52.8(6) 15_666 15_666
Au1 Na3 Au9 52.8(6) 1_556 15_666
Ga9 Na3 Au9 0.0(3) 15_666 15_666
Ga4 Na4 Ga7 70.3(18) 13_676 15_667
Ga4 Na4 Ga7 70.3(18) 13_676 6_665
Ga7 Na4 Ga7 141(4) 15_667 6_665
Ga4 Na4 Ga5 97.4(19) 13_676 .
Ga7 Na4 Ga5 92.5(4) 15_667 .
Ga7 Na4 Ga5 92.5(4) 6_665 .
Ga4 Na4 Ga5 97.4(19) 13_676 20
Ga7 Na4 Ga5 92.5(4) 15_667 20
Ga7 Na4 Ga5 92.5(4) 6_665 20
Ga5 Na4 Ga5 165(4) . 20
Ga4 Na4 Au5 53.8(15) 13_676 6_666
Ga7 Na4 Au5 50.7(8) 15_667 6_666
Ga7 Na4 Au5 104(2) 6_665 6_666
Ga5 Na4 Au5 54.5(5) . 6_666
Ga5 Na4 Au5 137(2) 20 6_666
Ga4 Na4 Au5 53.8(15) 13_676 15_666
Ga7 Na4 Au5 104(2) 15_667 15_666
Ga7 Na4 Au5 50.7(8) 6_665 15_666
Ga5 Na4 Au5 54.5(5) . 15_666
Ga5 Na4 Au5 137(2) 20 15_666
Au5 Na4 Au5 54.9(11) 6_666 15_666
Ga4 Na4 Au5 53.8(15) 13_676 4_676
Ga7 Na4 Au5 50.7(8) 15_667 4_676
Ga7 Na4 Au5 104(2) 6_665 4_676
Ga5 Na4 Au5 137(2) . 4_676
Ga5 Na4 Au5 54.5(5) 20 4_676
Au5 Na4 Au5 83.0(19) 6_666 4_676
Au5 Na4 Au5 108(3) 15_666 4_676
Ga4 Na4 Au5 53.8(15) 13_676 13_676
Ga7 Na4 Au5 104(2) 15_667 13_676
Ga7 Na4 Au5 50.7(8) 6_665 13_676
Ga5 Na4 Au5 137(2) . 13_676
Ga5 Na4 Au5 54.5(5) 20 13_676
Au5 Na4 Au5 108(3) 6_666 13_676
Au5 Na4 Au5 83.0(19) 15_666 13_676
Au5 Na4 Au5 54.9(11) 4_676 13_676
Ga4 Na4 Au3 148.5(10) 13_676 .
Ga7 Na4 Au3 106.7(13) 15_667 .
Ga7 Na4 Au3 106.7(13) 6_665 .
Ga5 Na4 Au3 51.1(9) . .
Ga5 Na4 Au3 114(3) 20 .
Au5 Na4 Au3 99.0(6) 6_666 .
Au5 Na4 Au3 99.0(6) 15_666 .
Au5 Na4 Au3 148.2(17) 4_676 .
Au5 Na4 Au3 148.2(17) 13_676 .
Ga4 Na4 Au3 148.5(10) 13_676 13_677
Ga7 Na4 Au3 106.7(13) 15_667 13_677
Ga7 Na4 Au3 106.7(13) 6_665 13_677
Ga5 Na4 Au3 114(3) . 13_677
Ga5 Na4 Au3 51.1(9) 20 13_677
Au5 Na4 Au3 148.2(17) 6_666 13_677
Au5 Na4 Au3 148.2(17) 15_666 13_677
Au5 Na4 Au3 99.0(6) 4_676 13_677
Au5 Na4 Au3 99.0(6) 13_676 13_677
Au3 Na4 Au3 63.0(19) . 13_677
Ga4 Na4 Au7 105.4(16) 13_676 23_675
Ga7 Na4 Au7 141.5(4) 15_667 23_675
Ga7 Na4 Au7 52.92(16) 6_665 23_675
Ga5 Na4 Au7 49.3(4) . 23_675
Ga5 Na4 Au7 125.7(14) 20 23_675
Au5 Na4 Au7 94.8(6) 6_666 23_675
Au5 Na4 Au7 53.48(19) 15_666 23_675
Au5 Na4 Au7 155(3) 4_676 23_675
Au5 Na4 Au7 103.3(7) 13_676 23_675
Au3 Na4 Au7 56.5(10) . 23_675
Au3 Na4 Au7 96(2) 13_677 23_675

loop_
_geom_bond_atom_site_label_1
_geom_bond_atom_site_label_2
_geom_bond_distance
_geom_bond_site_symmetry_2
Au1 Ga2 2.661(11) .
Au1 Ga2 2.661(11) 16
Au1 Ga5 2.680(14) 8_676
Au1 Ga5 2.680(14) 14_456
Au1 Ga9 2.811(9) 15_665
Au1 Au9 2.811(9) 15_665
Au1 Au9 2.811(9) .
Au1 Au6 2.945(6) 16
Au1 Au6 2.945(6) .
Au1 Na3 3.15(3) 5_454
Au1 Na3 3.15(3) 16_556
Au2 Ga7 2.591(12) 16_556
Au2 Ga7 2.591(12) 3_565
Au2 Ga7 2.591(12) 18_566
Au2 Ga7 2.591(12) .
Au2 Ga7 2.591(12) 2_665
Au2 Ga7 2.591(12) 17_666
Au2 Na1 3.12(6) 1_556
Au2 Na1 3.12(6) 3_566
Au2 Na1 3.12(6) 2_666
Au3 Ga5 2.633(13) 8_677
Au3 Ga5 2.633(13) .
Au3 Ga3 2.677(13) .
Au3 Ga3 2.677(13) 13_677
Au3 Au7 3.052(3) .
Au3 Au7 3.052(3) 8_677
Au3 Au7 3.052(3) 16_557
Au3 Au7 3.052(3) 23_675
Au3 Na4 3.10(8) .
Au3 Na4 3.10(8) 13_677
Au3 Au3 3.237(13) 13_677
Au3 Na3 3.38(4) .
Au4 Ga1 2.558(16) .
Au4 Ga6 2.657(18) .
Au4 Ga2 2.680(10) 16
Au4 Ga2 2.680(10) 1_556
Au4 Au4 2.892(10) 8_676
Au4 Au4 2.893(10) 19_665
Au4 Au7 3.088(5) .
Au4 Au7 3.088(5) 16_556
Au4 Na3 3.12(3) .
Au4 Na3 3.12(3) 16_556
Au4 Na1 3.13(6) 1_556
Au5 Ga7 2.612(8) 16_556
Au5 Ga7 2.612(8) 18_566
Au5 Ga4 2.758(4) .
Au5 Ga5 2.794(11) 14_456
Au5 Ga5 2.794(11) 8_676
Au5 Au5 2.846(8) 16
Au5 Au7 2.899(4) 16_556
Au5 Au7 2.899(4) 10_666
Au5 Ga2 3.032(12) 16
Au5 Na4 3.09(6) 14_456
Au5 Na4 3.09(6) 13_676
Au5 Na1 3.164(16) 1_556
Au6 Ga6 2.641(5) .
Au6 Ga6 2.641(5) 14_456
Au6 Au9 2.845(4) .
Au6 Ga9 2.845(4) 15_665
Au6 Au9 2.845(4) 15_665
Au6 Ga2 2.988(13) 16
Au6 Au6 3.045(5) 6_665
Au6 Au6 3.045(5) 5_455
Au6 Na2 3.08(2) .
Au6 Na3 3.10(4) 14_456
Au7 Ga5 2.664(6) 8_677
Au7 Ga1 2.696(3) .
Au7 Ga3 2.739(4) 13_677
Au7 Ga2 2.778(8) 1_556
Au7 Ga7 2.844(9) 3_565
Au7 Au5 2.899(4) 16_556
Au7 Au8 2.918(3) .
Au7 Na3 3.09(4) .
Au7 Na1 3.159(13) 1_556
Au7 Na4 3.34(3) 13_677
Au8 Ga7 2.656(13) 18_566
Au8 Ga7 2.656(13) 3_565
Au8 Ga1 2.766(16) .
Au8 Ga1 2.766(16) 13_676
Au8 Ga3 2.845(13) 13_677
Au8 Ga3 2.845(13) 1_554
Au8 Au7 2.918(3) 16_556
Au8 Au7 2.918(3) 20
Au8 Au7 2.918(3) 11_556
Au8 Au8 3.170(14) 13_676
Au8 Na1 3.68(2) 1_556
Au9 Ga9 2.606(13) 15_665
Au9 Au9 2.606(13) 15_665
Au9 Au10 2.606(13) .
Au9 Ga9 2.606(13) 14_455
Au9 Au9 2.606(13) 14_455
Au9 Au1 2.811(9) 14_455
Au9 Au6 2.845(4) 14_455
Au9 Au6 2.845(4) 5_455
Au9 Au6 2.845(4) 16
Au10 Ga9 2.606(13) 14_455
Au10 Ga9 2.606(13) 2_675
Au10 Au9 2.606(13) 14_455
Au10 Au9 2.606(13) 2_675
Au10 Ga9 2.606(13) 15_665
Au10 Au9 2.606(13) 3_465
Au10 Au9 2.606(13) 15_665
Au10 Ga9 2.606(13) 13_575
Au10 Ga9 2.606(13) 3_465
Au10 Au9 2.606(13) 13_575
Ga1 Au4 2.558(16) 8_676
Ga1 Au7 2.696(3) 23_675
Ga1 Au7 2.696(3) 16_556
Ga1 Au7 2.696(3) 8_676
Ga1 Au8 2.766(16) 13_676
Ga1 Na3 3.56(4) 16_556
Ga1 Na3 3.56(4) .
Ga2 Au4 2.680(10) 19_664
Ga2 Au4 2.680(10) 1_554
Ga2 Au7 2.778(7) 1_554
Ga2 Au7 2.778(7) 19_664
Ga2 Ga5 2.910(12) 8_676
Ga2 Ga5 2.910(12) 14_456
Ga2 Au6 2.988(13) 16
Ga2 Au5 3.032(12) 16
Ga2 Na1 3.04(5) .
Ga2 Na3 3.075(10) 1_554
Ga2 Na3 3.075(10) 5_454
Ga3 Au3 2.677(13) 13_677
Ga3 Au7 2.739(4) 16_557
Ga3 Au7 2.739(4) 13_677
Ga3 Au7 2.739(4) 8_677
Ga3 Au7 2.739(4) 11_557
Ga3 Au8 2.845(13) 13_677
Ga3 Au8 2.845(13) 1_556
Ga3 Na4 3.39(8) 13_677
Ga3 Na4 3.39(8) .
Ga4 Au5 2.758(4) 16
Ga4 Au5 2.758(4) 17_665
Ga4 Au5 2.758(4) 3_565
Ga4 Au5 2.758(4) 18_565
Ga4 Au5 2.758(4) 2_665
Ga4 Na4 3.00(10) 14_456
Ga4 Na4 3.00(10) 13_676
Ga4 Na4 3.00(10) 15_656
Ga5 Au7 2.664(6) 8_677
Ga5 Au7 2.664(6) 23_675
Ga5 Au1 2.680(14) 15_666
Ga5 Au5 2.794(11) 6_666
Ga5 Au5 2.794(11) 15_666
Ga5 Ga5 2.89(3) 21_575
Ga5 Ga2 2.910(12) 6_666
Ga5 Ga2 2.910(12) 15_666
Ga5 Na4 3.011(17) .
Ga5 Na3 3.23(3) .
Ga5 Na3 3.23(3) 16_557
Ga6 Au6 2.641(5) 15_666
Ga6 Au6 2.641(5) 6_665
Ga6 Au6 2.641(5) 16_556
Ga6 Au4 2.657(18) 8_676
Ga6 Na3 3.46(4) .
Ga6 Na3 3.46(4) 16_556
Ga6 Na2 3.57(8) .
Ga6 Na2 3.57(8) 13_576
Ga7 Au5 2.612(8) 16_556
Ga7 Au5 2.612(8) 17_666
Ga7 Au8 2.656(13) 2_665
Ga7 Au7 2.844(9) 19_665
Ga7 Au7 2.844(9) 2_665
Ga7 Na4 3.01(3) 14_457
Ga7 Na1 3.20(4) 1_556
Ga7 Na1 3.20(4) 2_666
Na1 Ga2 3.04(5) 16_554
Na1 Au2 3.12(6) 1_554
Na1 Au4 3.13(6) 1_554
Na1 Au4 3.13(6) 19_664
Na1 Au7 3.159(13) 1_554
Na1 Au7 3.159(13) 10_665
Na1 Au7 3.159(13) 16
Na1 Au7 3.159(13) 19_664
Na1 Au5 3.164(16) 1_554
Na1 Au5 3.164(16) 16
Na1 Ga7 3.20(4) 16
Na2 Au6 3.08(2) 5_455
Na2 Au6 3.08(2) 3_465
Na2 Au6 3.08(2) 6_665
Na2 Au6 3.08(2) 2_675
Na2 Au6 3.08(2) 4_575
Na2 Na2 3.3(3) 13_576
Na2 Ga6 3.57(8) 15_666
Na2 Ga6 3.57(8) 2_675
Na3 Ga2 3.075(10) 1_556
Na3 Ga2 3.075(10) 6_666
Na3 Au7 3.09(4) 23_675
Na3 Au6 3.10(4) 16_556
Na3 Au6 3.10(4) 15_666
Na3 Au4 3.12(3) 8_676
Na3 Au1 3.15(3) 15_666
Na3 Au1 3.15(3) 1_556
Na3 Ga9 3.17(4) 15_666
Na3 Au9 3.17(4) 15_666
Na4 Ga4 3.00(10) 13_676
Na4 Ga7 3.01(3) 15_667
Na4 Ga7 3.01(3) 6_665
Na4 Ga5 3.011(17) 20
Na4 Au5 3.09(6) 6_666
Na4 Au5 3.09(6) 15_666
Na4 Au5 3.09(6) 4_676
Na4 Au5 3.09(6) 13_676
Na4 Au3 3.10(8) 13_677
Na4 Au7 3.34(3) 23_675
